data_9001605
loop_
_publ_author_name
'Hawthorne, F. C.'
'Ungaretti, L.'
'Oberti, R.'
'Cannillo, E.'

_publ_section_title
;
 The mechanism of Li incorporation in amphiboles
 Sample: A3
 Note: Site occupancies are set to be the same as ones in sample A2
;
_journal_name_full 'American Mineralogist'
_journal_page_first 443
_journal_page_last 451
_journal_volume 79
_journal_year 1994
_chemical_compound_source 'Kajlidongri, Madhya Pradesh, India'
_chemical_formula_sum
;Al0.26 Ca0.04 F0.48 Fe1.42 H1.28 K0.2 Li0.74 Mg2.24 Mn0.42 Na2.71 O23.5
 Si7.92
;
_chemical_name_mineral Leakeite
_space_group_IT_number 12
_symmetry_space_group_name_Hall '-C 2y'
_symmetry_space_group_name_H-M 'C 1 2/m 1'
_cell_angle_alpha 90
_cell_angle_beta 104.37
_cell_angle_gamma 90
_cell_formula_units_Z 2
_cell_length_a 9.822
_cell_length_b 17.836
_cell_length_c 5.286
_cell_volume 897.056
_database_code_amcsd 0001657
_exptl_crystal_density_diffrn 3.145
_cod_original_formula_sum 'Si7.92 Al.26 Mg2.24 Fe1.42 Mn.42 Li.74 Na2.71 Ca.04 K.2 H1.28 O23.5 F.48'
_cod_database_code 9001605

loop_
_space_group_symop_operation_xyz
x,y,z
1/2+x,1/2+y,z
x,-y,z
1/2+x,1/2-y,z
-x,y,-z
1/2-x,1/2+y,-z
-x,-y,-z
1/2-x,1/2-y,-z

loop_
_atom_site_label
_atom_site_fract_x
_atom_site_fract_y
_atom_site_fract_z
_atom_site_occupancy
_atom_site_U_iso_or_equiv
_atom_site_type_symbol
_atom_site_attached_hydrogens
Si1 0.27800 0.08620 0.29440 0.99000 0.00583 Si 0
Al1_1 0.27800 0.08620 0.29440 0.01000 0.00583 Al 0
Si2 0.28830 0.17120 0.80180 0.99000 0.00570 Si 0
Al2_1 0.28830 0.17120 0.80180 0.01000 0.00570 Al 0
Mg1 0.00000 0.08480 0.50000 0.83000 0.00887 Mg 0
Al1_2 0.00000 0.08480 0.50000 0.04000 0.00887 Al 0
Fe1 0.00000 0.08480 0.50000 0.10000 0.00887 Fe 0
Mn1 0.00000 0.08480 0.50000 0.03000 0.00887 Mn 0
Mg2 0.00000 0.17960 0.00000 0.16000 0.00633 Mg 0
Al2_2 0.00000 0.17960 0.00000 0.05000 0.00633 Al 0
Fe2 0.00000 0.17960 0.00000 0.61000 0.00633 Fe 0
Mn2 0.00000 0.17960 0.00000 0.18000 0.00633 Mn 0
Li3 0.00000 0.00000 0.00000 0.74000 0.00874 Li 0
Mg3 0.00000 0.00000 0.00000 0.26000 0.00874 Mg 0
Na4 0.00000 0.27630 0.50000 0.98000 0.01532 Na 0
Ca4 0.00000 0.27630 0.50000 0.02000 0.01532 Ca 0
NaA 0.00000 0.50000 0.00000 0.15000 0.05712 Na 0
KA 0.00000 0.50000 0.00000 0.04000 0.05712 K 0
NaAm 0.03990 0.50000 0.09300 0.15000 0.03559 Na 0
KAm 0.03990 0.50000 0.09300 0.04000 0.03559 K 0
NaA2 0.00000 0.47660 0.00000 0.15000 0.05243 Na 0
KA2 0.00000 0.47660 0.00000 0.04000 0.05243 K 0
H 0.18450 0.00000 0.77050 0.64000 0.03939 H 0
O1 0.11000 0.09050 0.21540 1.00000 0.00899 O 0
O2 0.11840 0.16850 0.72840 1.00000 0.00963 O 0
O3 0.11100 0.00000 0.69750 0.11000 0.01153 O 0
O-h3 0.11100 0.00000 0.69750 0.64000 0.01153 O 0
F3 0.11100 0.00000 0.69750 0.24000 0.01153 F 0
O4 0.36230 0.25040 0.80270 1.00000 0.01127 O 0
O5 0.34860 0.12810 0.08500 1.00000 0.00937 O 0
O6 0.34360 0.11930 0.58540 1.00000 0.00937 O 0
O7 0.33380 0.00000 0.29830 1.00000 0.01191 O 0

loop_
_cod_changelog_entry_id
_cod_changelog_entry_author
_cod_changelog_entry_date
_cod_changelog_entry_text
1
;cod-tools version 3.8.0
Id: cif_guess_AMCSD_atom_types 9581 2023-05-17 12:35:41Z saulius
;
2023-05-23T09:14:02+03:00
;Derived atom types and hydrogen counts
from atom names that follow the AMCSD naming convention
(Wat == water, O-H == hydroxyl).
;
2
;cod-tools version 3.10.1
Id: cif_fix_AMCSD_atom_labels 10224 2024-08-07 11:09:31Z saulius
;
2024-08-07T19:38:15+03:00
;Changed the following '_atom_site_label' values:
the first duplicated label 'Al1'  converted to 'Al1_1'
duplicated label 'Al1' at index 5 converted to 'Al1_2'
the first duplicated label 'Al2'  converted to 'Al2_1'
duplicated label 'Al2' at index 9 converted to 'Al2_2'
;

loop_
_cod_related_entry_id
_cod_related_entry_database
_cod_related_entry_code
1 AMCSD 0001657
